data_7027244
loop_
_publ_author_name
'Wang, Zenglin'
'Hu, Ninghai'
'Sakata, Kazunori'
'Hashimoto, Mamoru'

_publ_section_title
;
 Syntheses, characterization and crystal structures of
 5,14-dihydro-6,8,15,17-tetramethyldibenzo[b,i][1,4,8,11]tetraazacyclotetradecine
 rare earth(III) complexes
;
_journal_issue 10
_journal_name_full 'Journal of the Chemical Society, Dalton Transactions'
_journal_page_first 1695
_journal_paper_doi 10.1039/a900100j
_journal_year 1999
_chemical_formula_sum 'C44.6 H45.2 Cl1.2 N8 Yb'
_chemical_formula_weight 908.87
_chemical_name_systematic
; 
 ? 
;
_space_group_IT_number 12
_symmetry_cell_setting monoclinic
_symmetry_space_group_name_Hall '-C 2y'
_symmetry_space_group_name_H-M 'C 1 2/m 1'
_atom_sites_solution_hydrogens geom
_atom_sites_solution_primary direct
_atom_sites_solution_secondary difmap
_audit_creation_method SHELXL
_cell_angle_alpha 90.00
_cell_angle_beta 93.95(3)
_cell_angle_gamma 90.00
_cell_formula_units_Z 4
_cell_length_a 17.143(3)
_cell_length_b 16.135(3)
_cell_length_c 16.239(3)
_cell_measurement_reflns_used 27
_cell_measurement_temperature 293(2)
_cell_measurement_theta_max 11.0
_cell_measurement_theta_min 5.0
_cell_volume 4481.1(14)
_computing_structure_refinement 'SHELXL-93 (Sheldrick, 1993)'
_computing_structure_solution 'SHELXS-86 (Sheldrick, 1990)'
_diffrn_ambient_temperature 293(2)
_diffrn_radiation_monochromator graphite
_diffrn_radiation_source 'fine-focus sealed tube'
_diffrn_radiation_type MoK\a
_diffrn_radiation_wavelength 0.71073
_diffrn_reflns_av_R_equivalents 0.0303
_diffrn_reflns_av_sigmaI/netI 0.0928
_diffrn_reflns_limit_h_max 20
_diffrn_reflns_limit_h_min -1
_diffrn_reflns_limit_k_max 19
_diffrn_reflns_limit_k_min -1
_diffrn_reflns_limit_l_max 19
_diffrn_reflns_limit_l_min -19
_diffrn_reflns_number 5034
_diffrn_reflns_theta_max 24.99
_diffrn_reflns_theta_min 1.74
_exptl_absorpt_coefficient_mu 2.197
_exptl_absorpt_correction_T_max 0.9041
_exptl_absorpt_correction_T_min 0.7925
_exptl_absorpt_correction_type psi-scan
_exptl_crystal_density_diffrn 1.347
_exptl_crystal_F_000 1837
_exptl_crystal_size_max 0.40
_exptl_crystal_size_mid 0.16
_exptl_crystal_size_min 0.12
_refine_diff_density_max 2.571
_refine_diff_density_min -1.061
_refine_diff_density_rms 0.198
_refine_ls_extinction_method none
_refine_ls_goodness_of_fit_all 1.118
_refine_ls_goodness_of_fit_obs 1.254
_refine_ls_matrix_type full
_refine_ls_number_parameters 263
_refine_ls_number_reflns 4081
_refine_ls_number_restraints 0
_refine_ls_restrained_S_all 1.326
_refine_ls_restrained_S_obs 1.254
_refine_ls_R_factor_all 0.1035
_refine_ls_R_factor_obs 0.0705
_refine_ls_shift/esd_max 0.001
_refine_ls_shift/esd_mean 0.000
_refine_ls_structure_factor_coef Fsqd
_refine_ls_weighting_details 'w=1/[\s^2^(Fo^2^)+(0.1000P)^2^+0.0000P] where P=(Fo^2^+2Fc^2^)/3'
_refine_ls_weighting_scheme calc
_refine_ls_wR_factor_all 0.2379
_refine_ls_wR_factor_obs 0.1856
_reflns_number_observed 2797
_reflns_number_total 4094
_reflns_observed_criterion >2sigma(I)
_cod_data_source_file 900100jsup1.cif
_cod_data_source_block g027
_cod_depositor_comments
;
The following automatic conversions were performed:

'_symmetry_cell_setting' value 'Monoclinic' changed to 'monoclinic'
according to /home/saulius/struct/CIF-dictionaries/cif_core.dic
dictionary named 'cif_core.dic' version 2.4.2 from
2011-04-26.

'_exptl_absorpt_correction_type' value 'Psi-scan'
changed to 'psi-scan' according to
/home/saulius/struct/CIF-dictionaries/cif_core.dic dictionary named
'cif_core.dic' version 2.4.2 from 2011-04-26.

Automatic conversion script
Id: cif_fix_values 1891 2012-01-12 08:04:46Z andrius 

The following automatic conversions were performed:

'_refine_ls_weighting_scheme' value 'calc
w=1/[\s^2^(Fo^2^)+(0.1000P)^2^+0.0000P] where P=(Fo^2^+2Fc^2^)/3' was
changed to 'calc'. New tag '_refine_ls_weighting_details' was
created. The value of the new tag was set to
'w=1/[\s^2^(Fo^2^)+(0.1000P)^2^+0.0000P] where P=(Fo^2^+2Fc^2^)/3'.

Automatic conversion script
Id: cif_fix_values 3143 2015-03-26 13:38:13Z robertas 
;
_cod_original_cell_volume 4481.1(15)
_cod_original_sg_symbol_H-M C2/m
_cod_original_formula_sum 'C44.60 H45.20 Cl1.20 N8 Yb'
_cod_database_code 7027244

loop_
_symmetry_equiv_pos_as_xyz
'x, y, z'
'-x, y, -z'
'x+1/2, y+1/2, z'
'-x+1/2, y+1/2, -z'
'-x, -y, -z'
'x, -y, z'
'-x+1/2, -y+1/2, -z'
'x+1/2, -y+1/2, z'

loop_
_atom_site_aniso_label
_atom_site_aniso_U_11
_atom_site_aniso_U_22
_atom_site_aniso_U_33
_atom_site_aniso_U_23
_atom_site_aniso_U_13
_atom_site_aniso_U_12
Yb 0.0540(5) 0.0296(3) 0.0395(4) 0.000 -0.0065(3) 0.000
N1 0.044(5) 0.047(6) 0.043(5) -0.002(4) -0.005(4) -0.005(4)
N2 0.056(6) 0.044(6) 0.057(5) 0.003(5) -0.014(5) 0.004(5)
N3 0.046(5) 0.052(6) 0.034(4) 0.010(4) -0.008(4) 0.009(5)
N4 0.061(6) 0.041(5) 0.040(5) -0.010(4) 0.002(4) -0.002(5)
C1 0.064(7) 0.116(13) 0.035(5) 0.004(6) 0.000(5) 0.003(7)
C2 0.065(8) 0.083(10) 0.060(7) 0.024(7) 0.012(6) 0.014(8)
C3 0.044(6) 0.059(7) 0.050(6) 0.003(5) 0.010(5) -0.001(5)
C4 0.061(7) 0.045(7) 0.062(7) 0.017(6) -0.003(6) 0.001(6)
C5 0.078(9) 0.053(8) 0.083(9) -0.002(7) 0.006(7) -0.034(7)
C6 0.056(7) 0.036(6) 0.066(7) -0.005(6) -0.002(6) -0.008(6)
C7 0.047(6) 0.064(7) 0.035(5) -0.008(5) -0.020(4) 0.008(5)
C8 0.065(8) 0.071(9) 0.071(8) -0.023(7) -0.015(6) -0.004(7)
C9 0.086(9) 0.112(13) 0.045(6) -0.016(7) -0.007(6) -0.005(9)
C10 0.143(15) 0.092(13) 0.071(9) 0.031(9) 0.002(10) -0.050(12)
C11 0.093(11) 0.068(10) 0.085(9) -0.014(8) -0.007(8) -0.030(9)
C12 0.049(10) 0.073(13) 0.056(10) 0.000 -0.002(8) 0.000
C13 0.053(7) 0.070(9) 0.045(6) 0.018(6) 0.023(6) 0.017(6)
C14 0.060(7) 0.035(6) 0.061(7) 0.007(5) 0.008(6) 0.010(6)
C15 0.120(12) 0.049(8) 0.068(8) 0.007(7) 0.014(9) 0.008(8)
C16 0.165(19) 0.047(10) 0.132(15) 0.015(11) 0.053(15) 0.015(11)
C17 0.108(13) 0.039(9) 0.162(17) -0.018(10) 0.043(13) -0.015(8)
C18 0.104(11) 0.055(9) 0.083(10) -0.027(8) 0.019(9) -0.001(8)
C19 0.063(7) 0.030(6) 0.068(7) 0.000(5) 0.012(6) 0.003(5)
C20 0.052(6) 0.053(7) 0.043(6) -0.010(5) -0.012(5) -0.001(6)
C21 0.073(12) 0.069(12) 0.031(7) 0.000 -0.004(8) 0.000
C22 0.091(10) 0.081(11) 0.074(9) 0.030(8) -0.005(8) 0.036(9)
C23 0.101(11) 0.074(10) 0.058(7) -0.028(7) 0.017(8) -0.004(8)
Cl 0.147(6) 0.067(4) 0.098(4) -0.005(4) 0.048(4) -0.045(4)
C24 0.044(14) 0.049(16) 0.045(13) 0.000 -0.008(11) 0.000

loop_
_atom_site_label
_atom_site_type_symbol
_atom_site_fract_x
_atom_site_fract_y
_atom_site_fract_z
_atom_site_U_iso_or_equiv
_atom_site_thermal_displace_type
_atom_site_occupancy
_atom_site_calc_flag
_atom_site_refinement_flags
Yb Yb 0.24415(4) 0.0000 0.75578(4) 0.0415(3) Uani 1 d S
N1 N 0.3045(5) 0.0812(6) 0.6471(5) 0.045(2) Uani 1 d .
N2 N 0.3555(5) 0.0823(6) 0.8225(5) 0.053(2) Uani 1 d .
N3 N 0.1461(5) 0.0890(6) 0.6969(5) 0.045(2) Uani 1 d .
N4 N 0.1858(5) 0.0888(6) 0.8541(5) 0.047(2) Uani 1 d .
C1 C 0.1933(7) 0.0410(9) 0.4425(6) 0.072(4) Uani 1 d .
H1 H 0.1685(7) 0.0697(9) 0.3985(6) 0.072 Uiso 1 calc R
C2 C 0.2303(7) 0.0843(9) 0.5081(7) 0.069(4) Uani 1 d .
H2 H 0.2275(7) 0.1418(9) 0.5084(7) 0.069 Uiso 1 calc R
C3 C 0.2713(6) 0.0441(7) 0.5732(6) 0.051(3) Uani 1 d .
C4 C 0.3510(7) 0.1449(8) 0.6471(7) 0.056(3) Uani 1 d .
C5 C 0.3849(8) 0.1811(8) 0.7218(8) 0.071(4) Uani 1 d .
H5 H 0.4010(8) 0.2359(8) 0.7181(8) 0.071 Uiso 1 calc R
C6 C 0.3969(7) 0.1434(7) 0.8009(7) 0.053(3) Uani 1 d .
C7 C 0.3634(6) 0.0454(7) 0.8994(6) 0.050(3) Uani 1 d .
C8 C 0.3639(7) 0.0892(9) 0.9732(7) 0.070(4) Uani 1 d .
H8 H 0.3624(7) 0.1468(9) 0.9732(7) 0.070 Uiso 1 calc R
C9 C 0.3668(8) 0.0446(10) 1.0481(7) 0.081(5) Uani 1 d .
H9 H 0.3687(8) 0.0731(10) 1.0980(7) 0.081 Uiso 1 calc R
C10 C 0.3761(11) 0.1845(10) 0.5700(8) 0.102(6) Uani 1 d .
H10A H 0.4314(14) 0.1946(53) 0.5755(24) 0.102 Uiso 1 calc R
H10B H 0.3489(41) 0.2361(29) 0.5611(31) 0.102 Uiso 1 calc R
H10C H 0.3640(50) 0.1483(27) 0.5239(12) 0.102 Uiso 1 calc R
C11 C 0.4608(9) 0.1797(9) 0.8571(9) 0.083(4) Uani 1 d .
H11A H 0.4401(13) 0.2236(33) 0.8890(35) 0.083 Uiso 1 calc R
H11B H 0.5011(24) 0.2013(45) 0.8248(9) 0.083 Uiso 1 calc R
H11C H 0.4824(31) 0.1374(14) 0.8935(34) 0.083 Uiso 1 calc R
C12 C 0.0592(10) 0.0000 0.6164(10) 0.060(5) Uani 1 d S
H12 H 0.0196(10) 0.0000 0.5742(10) 0.060 Uiso 1 calc SR
C13 C 0.0856(6) 0.0791(8) 0.6446(6) 0.055(3) Uani 1 d .
C14 C 0.1680(7) 0.1664(7) 0.7275(7) 0.052(3) Uani 1 d .
C15 C 0.1817(9) 0.2392(9) 0.6861(9) 0.078(4) Uani 1 d .
H15 H 0.1703(9) 0.2386(9) 0.6292(9) 0.078 Uiso 1 calc R
C16 C 0.2097(12) 0.3107(10) 0.7184(12) 0.113(7) Uani 1 d .
H16 H 0.2134(12) 0.3582(10) 0.6865(12) 0.113 Uiso 1 calc R
C17 C 0.2334(10) 0.3098(9) 0.8039(13) 0.101(6) Uani 1 d .
H17 H 0.2560(10) 0.3568(9) 0.8286(13) 0.101 Uiso 1 calc R
C18 C 0.2229(9) 0.2392(9) 0.8510(9) 0.080(4) Uani 1 d .
H18 H 0.2382(9) 0.2398(9) 0.9071(9) 0.080 Uiso 1 calc R
C19 C 0.1896(7) 0.1663(7) 0.8152(7) 0.054(3) Uani 1 d .
C20 C 0.1563(6) 0.0789(8) 0.9260(6) 0.050(3) Uani 1 d .
C21 C 0.1496(10) 0.0000 0.9623(9) 0.058(5) Uani 1 d S
H21 H 0.1394(10) 0.0000 1.0178(9) 0.058 Uiso 1 calc SR
C22 C 0.0310(9) 0.1495(9) 0.6115(8) 0.083(5) Uani 1 d .
H22A H -0.0221(10) 0.1300(16) 0.6074(43) 0.083 Uiso 1 calc R
H22B H 0.0455(30) 0.1662(34) 0.5579(22) 0.083 Uiso 1 calc R
H22C H 0.0355(33) 0.1958(19) 0.6485(26) 0.083 Uiso 1 calc R
C23 C 0.1232(9) 0.1500(9) 0.9727(8) 0.077(4) Uani 1 d .
H23A H 0.1636(13) 0.1739(30) 1.0090(34) 0.077 Uiso 1 calc R
H23B H 0.0818(30) 0.1301(12) 1.0044(37) 0.077 Uiso 1 calc R
H23C H 0.1030(40) 0.1913(23) 0.9343(8) 0.077 Uiso 1 calc R
Cl Cl -0.0691(5) -0.0891(4) 0.7968(4) 0.102(2) Uani 0.60 d P
C24 C -0.0120(14) 0.0000 0.8191(15) 0.046(6) Uani 0.60 d SP

loop_
_atom_type_symbol
_atom_type_description
_atom_type_scat_dispersion_real
_atom_type_scat_dispersion_imag
_atom_type_scat_source
C C 0.0033 0.0016 'International Tables Vol C Tables 4.2.6.8 and 6.1.1.4'
H H 0.0000 0.0000 'International Tables Vol C Tables 4.2.6.8 and 6.1.1.4'
N N 0.0061 0.0033 'International Tables Vol C Tables 4.2.6.8 and 6.1.1.4'
Cl Cl 0.1484 0.1585 'International Tables Vol C Tables 4.2.6.8 and 6.1.1.4'
Yb Yb -0.3850 5.5486 'International Tables Vol C Tables 4.2.6.8 and 6.1.1.4'

loop_
_geom_angle_atom_site_label_1
_geom_angle_atom_site_label_2
_geom_angle_atom_site_label_3
_geom_angle
_geom_angle_site_symmetry_1
_geom_angle_site_symmetry_3
N3 Yb N3 74.9(5) 6 .
N3 Yb N4 108.2(3) 6 .
N3 Yb N4 65.8(3) . .
N3 Yb N4 65.8(3) 6 6
N3 Yb N4 108.2(3) . 6
N4 Yb N4 72.9(4) . 6
N3 Yb N1 73.2(3) 6 6
N3 Yb N1 110.7(3) . 6
N4 Yb N1 175.2(3) . 6
N4 Yb N1 111.7(3) 6 6
N3 Yb N1 110.7(3) 6 .
N3 Yb N1 73.2(3) . .
N4 Yb N1 111.7(3) . .
N4 Yb N1 175.2(3) 6 .
N1 Yb N1 63.7(4) 6 .
N3 Yb N2 174.5(3) 6 .
N3 Yb N2 110.6(3) . .
N4 Yb N2 74.8(3) . .
N4 Yb N2 111.5(3) 6 .
N1 Yb N2 104.2(3) 6 .
N1 Yb N2 71.7(3) . .
N3 Yb N2 110.6(3) 6 6
N3 Yb N2 174.5(3) . 6
N4 Yb N2 111.5(3) . 6
N4 Yb N2 74.8(3) 6 6
N1 Yb N2 71.7(3) 6 6
N1 Yb N2 104.2(3) . 6
N2 Yb N2 63.9(4) . 6
N3 Yb C14 26.6(3) 6 6
N3 Yb C14 101.0(4) . 6
N4 Yb C14 115.8(3) . 6
N4 Yb C14 51.3(3) 6 6
N1 Yb C14 67.5(3) 6 6
N1 Yb C14 124.1(3) . 6
N2 Yb C14 148.0(3) . 6
N2 Yb C14 84.4(3) 6 6
N3 Yb C14 101.0(4) 6 .
N3 Yb C14 26.6(3) . .
N4 Yb C14 51.3(3) . .
N4 Yb C14 115.8(3) 6 .
N1 Yb C14 124.1(3) 6 .
N1 Yb C14 67.5(3) . .
N2 Yb C14 84.4(3) . .
N2 Yb C14 148.0(3) 6 .
C14 Yb C14 126.5(5) 6 .
N3 Yb C19 50.4(3) 6 6
N3 Yb C19 116.2(3) . 6
N4 Yb C19 99.5(3) . 6
N4 Yb C19 27.1(3) 6 6
N1 Yb C19 84.9(3) 6 6
N1 Yb C19 148.2(3) . 6
N2 Yb C19 125.1(3) . 6
N2 Yb C19 68.6(3) 6 6
C14 Yb C19 27.8(3) 6 6
C14 Yb C19 134.5(3) . 6
N3 Yb C19 116.2(3) 6 .
N3 Yb C19 50.4(3) . .
N4 Yb C19 27.1(3) . .
N4 Yb C19 99.5(3) 6 .
N1 Yb C19 148.2(3) 6 .
N1 Yb C19 84.9(3) . .
N2 Yb C19 68.6(3) . .
N2 Yb C19 125.1(3) 6 .
C14 Yb C19 134.5(3) 6 .
C14 Yb C19 27.8(3) . .
C19 Yb C19 125.3(4) 6 .
C4 N1 C3 122.8(9) . .
C4 N1 Yb 134.6(7) . .
C3 N1 Yb 102.5(6) . .
C6 N2 C7 124.0(10) . .
C6 N2 Yb 135.3(8) . .
C7 N2 Yb 100.7(7) . .
C13 N3 C14 121.8(10) . .
C13 N3 Yb 134.5(8) . .
C14 N3 Yb 103.6(6) . .
C20 N4 C19 122.7(9) . .
C20 N4 Yb 135.9(8) . .
C19 N4 Yb 101.4(6) . .
C1 C1 C2 120.2(8) 6 .
C1 C2 C3 121.9(14) . .
C2 C3 C3 117.8(8) . 6
C2 C3 N1 126.7(11) . .
C3 C3 N1 114.8(6) 6 .
C2 C3 Yb 136.9(7) . .
C3 C3 Yb 76.8(2) 6 .
N1 C3 Yb 51.0(5) . .
N1 C4 C5 122.3(10) . .
N1 C4 C10 123.3(12) . .
C5 C4 C10 114.3(11) . .
C4 C5 C6 128.0(11) . .
N2 C6 C5 121.9(11) . .
N2 C6 C11 122.1(11) . .
C5 C6 C11 116.0(11) . .
N2 C7 C8 123.7(11) . .
N2 C7 C7 115.5(6) . 6
C8 C7 C7 120.5(8) . 6
N2 C7 Yb 53.1(5) . .
C8 C7 Yb 137.5(8) . .
C7 C7 Yb 76.2(2) 6 .
C7 C8 C9 118.8(13) . .
C9 C9 C8 120.6(8) 6 .
C13 C12 C13 128.0(16) . 6
N3 C13 C12 122.9(12) . .
N3 C13 C22 124.9(13) . .
C12 C13 C22 112.1(12) . .
C15 C14 N3 130.0(11) . .
C15 C14 C19 116.0(12) . .
N3 C14 C19 113.4(9) . .
C15 C14 Yb 138.3(9) . .
N3 C14 Yb 49.8(5) . .
C19 C14 Yb 76.7(6) . .
C16 C15 C14 127.5(15) . .
C15 C16 C17 116.4(15) . .
C18 C17 C16 120.5(15) . .
C17 C18 C19 121.3(15) . .
C18 C19 N4 125.9(12) . .
C18 C19 C14 118.2(11) . .
N4 C19 C14 115.2(10) . .
C18 C19 Yb 138.1(9) . .
N4 C19 Yb 51.5(5) . .
C14 C19 Yb 75.5(6) . .
N4 C20 C21 121.9(11) . .
N4 C20 C23 122.4(11) . .
C21 C20 C23 115.6(10) . .
C20 C21 C20 128.9(13) 6 .
Cl C24 Cl 109.3(14) . 6

loop_
_geom_bond_atom_site_label_1
_geom_bond_atom_site_label_2
_geom_bond_distance
_geom_bond_site_symmetry_2
Yb N3 2.362(8) 6
Yb N3 2.362(8) .
Yb N4 2.413(8) .
Yb N4 2.413(8) 6
Yb N1 2.481(8) 6
Yb N1 2.481(8) .
Yb N2 2.509(9) .
Yb N2 2.509(9) 6
Yb C14 3.007(11) 6
Yb C14 3.007(11) .
Yb C19 3.022(11) 6
Yb C19 3.022(11) .
N1 C4 1.301(14) .
N1 C3 1.424(13) .
N2 C6 1.278(14) .
N2 C7 1.381(13) .
N3 C13 1.304(14) .
N3 C14 1.386(14) .
N4 C20 1.313(13) .
N4 C19 1.404(14) .
C1 C1 1.32(3) 6
C1 C2 1.39(2) .
C2 C3 1.389(15) .
C3 C3 1.42(2) 6
C4 C5 1.43(2) .
C4 C10 1.49(2) .
C5 C6 1.42(2) .
C6 C11 1.50(2) .
C7 C8 1.391(15) .
C7 C7 1.47(2) 6
C8 C9 1.41(2) .
C9 C9 1.44(3) 6
C12 C13 1.42(2) .
C12 C13 1.42(2) 6
C13 C22 1.55(2) .
C14 C15 1.38(2) .
C14 C19 1.45(2) .
C15 C16 1.34(2) .
C16 C17 1.42(3) .
C17 C18 1.39(2) .
C18 C19 1.41(2) .
C20 C21 1.411(13) .
C20 C23 1.51(2) .
C21 C20 1.411(13) 6
Cl C24 1.76(2) .
C24 Cl 1.76(2) 6
